data_7134701
loop_
_publ_author_name
'Yang, Junpu'
'Bai, Yaoyao'
'Zhang, Guangtao'
'Ma, Jingqi'
'Lin, Jian'

_publ_section_title
;
 From separation to photothermal conversion: selective crystallization of
 thorium from lanthanides.
;
_journal_issue 58
_journal_name_full 'Chemical communications (Cambridge, England)'
_journal_page_first 10776
_journal_page_last 10779
_journal_paper_doi 10.1039/d5cc02557e
_journal_volume 61
_journal_year 2025
_chemical_formula_moiety 'C70 H38 O16 Th3, 2(H2 O)'
_chemical_formula_sum 'C70 H40 O18 Th3'
_chemical_formula_weight 1865.14
_space_group_crystal_system triclinic
_space_group_IT_number 2
_space_group_name_Hall '-P 1'
_space_group_name_H-M_alt 'P -1'
_atom_sites_solution_hydrogens mixed
_atom_sites_solution_primary iterative
_audit_creation_date 2025-05-05
_audit_creation_method
;
Olex2 1.5
(compiled 2025.04.05 svn.rf049d14d for OlexSys, GUI svn.r7205)
;
_audit_update_record
;
2025-05-05 deposited with the CCDC.	2025-06-10 downloaded from the CCDC.
;
_cell_angle_alpha 91.1790(10)
_cell_angle_beta 95.315(2)
_cell_angle_gamma 90.783(2)
_cell_formula_units_Z 2
_cell_length_a 10.1687(4)
_cell_length_b 11.9584(5)
_cell_length_c 25.0200(9)
_cell_measurement_reflns_used 9726
_cell_measurement_temperature 298.00
_cell_measurement_theta_max 27.476
_cell_measurement_theta_min 2.696
_cell_volume 3028.4(2)
_computing_molecular_graphics 'Olex2 1.5 (Dolomanov et al., 2009)'
_computing_publication_material 'Olex2 1.5 (Dolomanov et al., 2009)'
_computing_structure_refinement 'XL  (Sheldrick, 2008)'
_computing_structure_solution 'olex2.solve 1.5 (Bourhis et al., 2015)'
_diffrn_ambient_temperature 298.00
_diffrn_measured_fraction_theta_full 0.997
_diffrn_measured_fraction_theta_max 0.997
_diffrn_measurement_device_type 'Bruker APEX-II CCD'
_diffrn_radiation_type MoK\a
_diffrn_radiation_wavelength 0.71073
_diffrn_reflns_av_R_equivalents 0.0354
_diffrn_reflns_av_unetI/netI 0.0218
_diffrn_reflns_Laue_measured_fraction_full 0.997
_diffrn_reflns_Laue_measured_fraction_max 0.997
_diffrn_reflns_limit_h_max 13
_diffrn_reflns_limit_h_min -13
_diffrn_reflns_limit_k_max 15
_diffrn_reflns_limit_k_min -15
_diffrn_reflns_limit_l_max 32
_diffrn_reflns_limit_l_min -32
_diffrn_reflns_number 90486
_diffrn_reflns_point_group_measured_fraction_full 0.997
_diffrn_reflns_point_group_measured_fraction_max 0.997
_diffrn_reflns_theta_full 25.242
_diffrn_reflns_theta_max 27.500
_diffrn_reflns_theta_min 2.336
_exptl_absorpt_coefficient_mu 7.424
_exptl_absorpt_correction_T_max 0.7456
_exptl_absorpt_correction_T_min 0.6665
_exptl_absorpt_correction_type multi-scan
_exptl_absorpt_process_details 'SADABS-2016/2 (Bruker,2016/2) was used for absorption correction.'
_exptl_crystal_colour brown
_exptl_crystal_colour_primary brown
_exptl_crystal_density_diffrn 2.045
_exptl_crystal_description block
_exptl_crystal_F_000 1748
_refine_diff_density_max 1.173
_refine_diff_density_min -0.562
_refine_diff_density_rms 0.109
_refine_ls_extinction_method none
_refine_ls_goodness_of_fit_ref 1.025
_refine_ls_hydrogen_treatment constr
_refine_ls_matrix_type full
_refine_ls_number_parameters 892
_refine_ls_number_reflns 13892
_refine_ls_number_restraints 7
_refine_ls_restrained_S_all 1.025
_refine_ls_R_factor_all 0.0251
_refine_ls_R_factor_gt 0.0223
_refine_ls_shift/su_max 0.006
_refine_ls_shift/su_mean 0.000
_refine_ls_structure_factor_coef Fsqd
_refine_ls_weighting_details 'w=1/[\s^2^(Fo^2^)+(0.0315P)^2^+3.9641P] where P=(Fo^2^+2Fc^2^)/3'
_refine_ls_weighting_scheme calc
_refine_ls_wR_factor_gt 0.0561
_refine_ls_wR_factor_ref 0.0573
_reflns_Friedel_coverage 0.000
_reflns_number_gt 12702
_reflns_number_total 13892
_reflns_threshold_expression 'I > 2\s(I)'
_cod_data_source_file d5cc02557e2.cif
_cod_data_source_block th-pca
_cod_depositor_comments 'Adding full bibliography for 7134701.cif.'
_cod_database_code 7134701
_shelx_shelxl_version_number 2018/3
_shelx_space_group_comment
;
The symmetry employed for this shelxl refinement is uniquely defined
by the following loop, which should always be used as a source of
symmetry information in preference to the above space-group names.
They are only intended as comments.
;
_olex2_refinement_description
;
1. Fixed Uiso
 At 1.2 times of:
  All C(H) groups
 At 1.5 times of:
  All O(H,H) groups
2. Restrained distances
 Th3-O11 \\sim Th3-O14
 with sigma of 0.02
 Th2-O12 \\sim Th2-O13
 with sigma of 0.02
 O12-C2 \\sim O13-C3
 with sigma of 0.02
 O11-C2 \\sim O14-C3
 with sigma of 0.02
 Th3-C2 \\sim Th3-C3
 with sigma of 0.04
 Th2-C2 \\sim Th2-C3
 with sigma of 0.04
 O12-O11 \\sim O13-O14
 with sigma of 0.04
3. Others
 Sof(C3)=Sof(H3)=Sof(O14)=Sof(O13)=1-FVAR(1)
 Sof(O12)=Sof(O11)=Sof(C2)=Sof(H2)=FVAR(1)
 Fixed Sof: O19(0.5) O22(0.5) O15(0.5) O21(0.5) O17(0.5) O18(0.5) O20(0.5)
 O16(0.5)
4.a Free rotating group:
 O23(H23A,H23B), O24(H24A,H24B)
4.b Aromatic/amide H refined with riding coordinates:
 C6(H6), C23(H23), C35(H35), C44(H44), C19(H19), C56(H56), C1(H1), C72(H72),
 C69(H69), C71(H71), C28(H28), C36(H36), C45(H45), C7(H7), C12(H12), C14(H14),
 C62(H62), C20(H20), C57(H57), C70(H70), C2(H2), C40(H40), C29(H29), C51(H51),
 C10(H10), C67(H67), C30(H30), C49(H49), C52(H52), C61(H61), C66(H66), C9(H9),
 C26(H26), C25(H25), C13(H13), C39(H39), C48(H48), C53(H53), C3(H3)
;
_smtbx_masks_void_probe_radius 1.2
_smtbx_masks_void_truncation_radius 1.2
_olex2_submission_original_sample_id Th-pca
_olex2_submission_special_instructions 'No special instructions were received'

loop_
_space_group_symop_operation_xyz
'x, y, z'
'-x, -y, -z'

loop_
_atom_site_label
_atom_site_type_symbol
_atom_site_fract_x
_atom_site_fract_y
_atom_site_fract_z
_atom_site_U_iso_or_equiv
_atom_site_adp_type
_atom_site_occupancy
_atom_site_site_symmetry_order
_atom_site_calc_flag
_atom_site_refinement_flags_posn
_atom_site_refinement_flags_adp
_atom_site_refinement_flags_occupancy
_atom_site_disorder_assembly
_atom_site_disorder_group
Th1 Th 0.52787(2) 0.53635(2) 0.61045(2) 0.02258(3) Uani 1 1 d . . . . .
Th3 Th 0.44167(2) 0.72541(2) 0.48605(2) 0.02341(3) Uani 1 1 d D . . . .
Th2 Th 0.23413(2) 0.45231(2) 0.50539(2) 0.02319(3) Uani 1 1 d D . . . .
O4 O 0.3271(3) 0.5028(2) 0.65342(10) 0.0375(6) Uani 1 1 d . . . . .
O7 O 0.4095(3) 0.7863(2) 0.39150(10) 0.0417(7) Uani 1 1 d . . . . .
O23 O 0.0884(3) 0.4059(2) 0.41902(10) 0.0364(6) Uani 1 1 d G . . . .
H23A H 0.122783 0.418201 0.389953 0.055 Uiso 1 1 d G U . . .
H23B H 0.097757 0.336172 0.423697 0.055 Uiso 1 1 d G U . . .
O12 O 0.0704(14) 0.6101(8) 0.4989(6) 0.028(3) Uani 0.49(3) 1 d D . P A 1
O24 O 0.3800(3) 0.9361(2) 0.46822(12) 0.0453(7) Uani 1 1 d G . . . .
H24A H 0.395841 0.951510 0.436412 0.068 Uiso 1 1 d G U . . .
H24B H 0.386115 0.998626 0.485097 0.068 Uiso 1 1 d G U . . .
O5 O 0.4425(3) 0.8411(2) 0.56938(11) 0.0446(7) Uani 1 1 d . . . . .
O3 O 0.1480(3) 0.4746(2) 0.59686(10) 0.0371(6) Uani 1 1 d . . . . .
O10 O 0.6012(3) 0.5777(2) 0.71153(11) 0.0400(6) Uani 1 1 d . . . . .
O9 O 0.7500(3) 0.5985(3) 0.65604(11) 0.0502(8) Uani 1 1 d . . . . .
O2 O 0.3586(3) 0.1474(2) 0.51917(14) 0.0477(7) Uani 1 1 d . . . . .
O1 O 0.1815(3) 0.2553(2) 0.52104(17) 0.0595(10) Uani 1 1 d . . . . .
C4 C 0.4060(4) 0.7377(3) 0.34657(14) 0.0352(8) Uani 1 1 d . . . . .
O19 O 0.6369(6) 0.6700(5) 0.5510(2) 0.0259(12) Uani 0.5 1 d . . P A -1
C21 C 0.2063(4) 0.4844(3) 0.64435(13) 0.0304(7) Uani 1 1 d . . . . .
O11 O 0.2005(9) 0.7604(13) 0.4919(8) 0.047(4) Uani 0.49(3) 1 d D . P A 1
C37 C 0.4407(4) 0.8197(3) 0.61866(15) 0.0408(9) Uani 1 1 d . . . . .
C54 C 0.7153(4) 0.6062(3) 0.70321(15) 0.0376(8) Uani 1 1 d . . . . .
C5 C 0.3691(4) 0.8058(3) 0.29729(15) 0.0368(8) Uani 1 1 d . . . . .
C22 C 0.1260(4) 0.4678(3) 0.69065(14) 0.0325(8) Uani 1 1 d . . . . .
C34 C 0.1685(4) 0.5069(3) 0.74338(14) 0.0313(7) Uani 1 1 d . . . . .
C6 C 0.2825(5) 0.8927(4) 0.30336(17) 0.0495(11) Uani 1 1 d . . . . .
H6 H 0.262561 0.914169 0.337585 0.059 Uiso 1 1 calc R U . . .
C55 C 0.8101(4) 0.6556(3) 0.74737(16) 0.0394(9) Uani 1 1 d . . . . .
C18 C 0.4080(4) 0.7773(3) 0.24645(15) 0.0366(8) Uani 1 1 d . . . . .
O22 O 0.4267(6) 0.4053(5) 0.5511(2) 0.0263(11) Uani 0.5 1 d . . P A 1
C23 C 0.0092(4) 0.4047(4) 0.68189(18) 0.0466(10) Uani 1 1 d . . . . .
H23 H -0.020127 0.381639 0.647035 0.056 Uiso 1 1 calc R U . . .
C35 C 0.2794(4) 0.5824(3) 0.75694(16) 0.0382(8) Uani 1 1 d . . . . .
H35 H 0.327184 0.608941 0.729752 0.046 Uiso 1 1 calc R U . . .
C44 C 0.5020(5) 0.8491(4) 0.74041(18) 0.0506(11) Uani 1 1 d . . . . .
H44 H 0.553928 0.799686 0.722699 0.061 Uiso 1 1 calc R U . . .
C38 C 0.3822(6) 0.9058(4) 0.65346(17) 0.0549(13) Uani 1 1 d . . . . .
C43 C 0.4055(5) 0.9123(3) 0.70986(17) 0.0451(10) Uani 1 1 d . . . . .
O15 O 0.3023(5) 0.5745(4) 0.4321(2) 0.0245(10) Uani 0.5 1 d . . P A -1
C19 C 0.5053(5) 0.6950(4) 0.23677(18) 0.0496(11) Uani 1 1 d . . . . .
H19 H 0.547212 0.658000 0.265771 0.060 Uiso 1 1 calc R U . . .
C56 C 0.9217(4) 0.7119(4) 0.73054(18) 0.0460(10) Uani 1 1 d . . . . .
H56 H 0.936030 0.711713 0.694361 0.055 Uiso 1 1 calc R U . . .
O21 O 0.3984(6) 0.3669(5) 0.5694(2) 0.0272(11) Uani 0.5 1 d . . P A -1
C1 C 0.2396(5) 0.1654(4) 0.5228(3) 0.0661(16) Uani 1 1 d . . . . .
H1 H 0.187314 0.102577 0.527410 0.079 Uiso 1 1 calc R U . . .
C72 C -0.0633(4) 0.3756(4) 0.7230(2) 0.0529(12) Uani 1 1 d . . . . .
H72 H -0.141727 0.334969 0.715605 0.064 Uiso 1 1 calc R U . . .
C33 C 0.0951(4) 0.4731(3) 0.78651(15) 0.0363(8) Uani 1 1 d . . . . .
C59 C 0.8795(4) 0.7130(4) 0.83908(17) 0.0458(10) Uani 1 1 d . . . . .
C64 C 0.8585(5) 0.7194(4) 0.89481(17) 0.0478(11) Uani 1 1 d . . . . .
O17 O 0.3335(6) 0.6196(4) 0.5551(2) 0.0256(10) Uani 0.5 1 d . . P A 1
C11 C 0.3123(6) 0.8561(5) 0.10305(18) 0.0604(13) Uani 1 1 d . . . . .
C69 C 0.9196(9) 0.7891(6) 0.9858(2) 0.087(2) Uani 1 1 d . . . . .
H69 H 0.974480 0.832107 1.010229 0.104 Uiso 1 1 calc R U . . .
C60 C 0.7915(4) 0.6534(4) 0.80173(16) 0.0406(9) Uani 1 1 d . . . . .
C15 C 0.4731(5) 0.7218(4) 0.14037(18) 0.0520(11) Uani 1 1 d . . . . .
C27 C 0.0634(6) 0.4708(4) 0.88274(18) 0.0569(13) Uani 1 1 d . . . . .
C17 C 0.3490(4) 0.8349(3) 0.20116(15) 0.0394(9) Uani 1 1 d . . . . .
C71 C 0.7288(7) 0.6664(5) 0.9672(2) 0.0741(17) Uani 1 1 d . . . . .
H71 H 0.658507 0.627439 0.979820 0.089 Uiso 1 1 calc R U . . .
C28 C 0.1077(7) 0.5077(6) 0.9358(2) 0.077(2) Uani 1 1 d . . . . .
H28 H 0.060935 0.485540 0.964111 0.093 Uiso 1 1 calc R U . . .
C36 C 0.3153(5) 0.6153(4) 0.80844(17) 0.0471(10) Uani 1 1 d . . . . .
H36 H 0.387091 0.663981 0.815606 0.057 Uiso 1 1 calc R U . . .
C24 C -0.0210(4) 0.4062(4) 0.77557(18) 0.0462(10) Uani 1 1 d . . . . .
C68 C 0.9441(7) 0.7822(5) 0.9319(2) 0.0713(17) Uani 1 1 d . . . . .
C32 C 0.1357(4) 0.5065(4) 0.84064(15) 0.0419(9) Uani 1 1 d . . . . .
O18 O 0.3783(6) 0.5854(5) 0.5394(2) 0.0283(11) Uani 0.5 1 d . . P A -1
C16 C 0.3796(5) 0.8042(4) 0.14824(16) 0.0435(10) Uani 1 1 d . . . . .
C45 C 0.5202(6) 0.8590(4) 0.7941(2) 0.0614(13) Uani 1 1 d . . . . .
H45 H 0.586383 0.818006 0.812482 0.074 Uiso 1 1 calc R U . . .
C42 C 0.3321(5) 0.9897(4) 0.7391(2) 0.0548(12) Uani 1 1 d . . . . .
C63 C 0.7492(6) 0.6593(5) 0.91330(18) 0.0596(14) Uani 1 1 d . . . . .
C7 C 0.2251(6) 0.9482(4) 0.2591(2) 0.0615(14) Uani 1 1 d . . . . .
H7 H 0.166138 1.005547 0.263796 0.074 Uiso 1 1 calc R U . . .
C8 C 0.2554(5) 0.9184(4) 0.20817(18) 0.0543(12) Uani 1 1 d . . . . .
C12 C 0.3458(7) 0.8228(6) 0.0512(2) 0.0771(18) Uani 1 1 d . . . . .
H12 H 0.303686 0.855758 0.021099 0.093 Uiso 1 1 calc R U . . .
C14 C 0.5025(7) 0.6921(5) 0.0883(2) 0.0692(15) Uani 1 1 d . . . . .
H14 H 0.565206 0.637948 0.083299 0.083 Uiso 1 1 calc R U . . .
C65 C 0.9918(4) 0.7708(4) 0.82173(19) 0.0475(10) Uani 1 1 d . . . . .
C62 C 0.6695(5) 0.5952(5) 0.87527(19) 0.0567(12) Uani 1 1 d . . . . .
H62 H 0.601428 0.553037 0.887593 0.068 Uiso 1 1 calc R U . . .
C20 C 0.5377(6) 0.6700(4) 0.18690(19) 0.0584(13) Uani 1 1 d . . . . .
H20 H 0.603273 0.618037 0.182476 0.070 Uiso 1 1 calc R U . . .
C31 C 0.2470(5) 0.5779(4) 0.85168(16) 0.0472(10) Uani 1 1 d . . . . .
C41 C 0.2381(8) 1.0583(6) 0.7107(3) 0.093(2) Uani 1 1 d . . . . .
C57 C 1.0087(5) 0.7668(4) 0.7675(2) 0.0521(11) Uani 1 1 d . . . . .
H57 H 1.081857 0.802895 0.755651 0.062 Uiso 1 1 calc R U . . .
C46 C 0.4414(6) 0.9299(4) 0.82384(19) 0.0588(13) Uani 1 1 d . . . . .
C70 C 0.8126(10) 0.7311(7) 1.0025(2) 0.099(3) Uani 1 1 d . . . . .
H70 H 0.796417 0.735733 1.038466 0.119 Uiso 1 1 calc R U . . .
C2 C 0.0978(8) 0.7112(7) 0.5000(8) 0.042(4) Uani 0.49(3) 1 d D . P A 1
H2 H 0.029538 0.757418 0.508429 0.050 Uiso 0.49(3) 1 calc R U P A 1
C40 C 0.2219(10) 1.0524(7) 0.6549(3) 0.138(4) Uani 1 1 d . . . . .
H40 H 0.163324 1.099663 0.636041 0.166 Uiso 1 1 calc R U . . .
C29 C 0.2178(8) 0.5753(6) 0.9464(2) 0.084(2) Uani 1 1 d . . . . .
H29 H 0.245939 0.597266 0.981487 0.100 Uiso 1 1 calc R U . . .
O20 O 0.6008(6) 0.6272(5) 0.5378(2) 0.0255(12) Uani 0.5 1 d . . P A 1
C51 C 0.2861(9) 1.0729(7) 0.8798(3) 0.101(3) Uani 1 1 d . . . . .
H51 H 0.234763 1.120647 0.898650 0.121 Uiso 1 1 calc R U . . .
C47 C 0.3494(6) 0.9958(4) 0.7960(2) 0.0578(14) Uani 1 1 d . . . . .
C10 C 0.2205(7) 0.9386(6) 0.1115(2) 0.0805(19) Uani 1 1 d . . . . .
H10 H 0.177042 0.972477 0.081847 0.097 Uiso 1 1 calc R U . . .
C67 C 1.0556(7) 0.8380(5) 0.9131(3) 0.0747(17) Uani 1 1 d . . . . .
H67 H 1.112934 0.879985 0.936996 0.090 Uiso 1 1 calc R U . . .
C30 C 0.2854(6) 0.6097(5) 0.90506(19) 0.0666(15) Uani 1 1 d . . . . .
H30 H 0.359486 0.655877 0.912531 0.080 Uiso 1 1 calc R U . . .
C49 C 0.1784(9) 1.1376(7) 0.7950(4) 0.112(3) Uani 1 1 d . . . . .
H49 H 0.128419 1.187379 0.813445 0.135 Uiso 1 1 calc R U . . .
C52 C 0.3757(10) 1.0067(7) 0.9074(3) 0.103(3) Uani 1 1 d . . . . .
H52 H 0.383492 1.009312 0.944699 0.124 Uiso 1 1 calc R U . . .
C61 C 0.6833(5) 0.5897(4) 0.82271(18) 0.0499(11) Uani 1 1 d . . . . .
H61 H 0.625418 0.546214 0.799700 0.060 Uiso 1 1 calc R U . . .
O16 O 0.3541(6) 0.5569(4) 0.4517(2) 0.0262(11) Uani 0.5 1 d . . P A 1
C66 C 1.0785(6) 0.8300(5) 0.8606(2) 0.0671(15) Uani 1 1 d . . . . .
H66 H 1.153664 0.864578 0.849593 0.081 Uiso 1 1 calc R U . . .
C9 C 0.1926(6) 0.9708(5) 0.1605(2) 0.0735(17) Uani 1 1 d . . . . .
H9 H 0.132221 1.027473 0.164238 0.088 Uiso 1 1 calc R U . . .
C26 C -0.0495(6) 0.4023(5) 0.8707(2) 0.0706(17) Uani 1 1 d . . . . .
H26 H -0.096398 0.377696 0.898557 0.085 Uiso 1 1 calc R U . . .
C25 C -0.0906(5) 0.3720(5) 0.8206(2) 0.0630(14) Uani 1 1 d . . . . .
H25 H -0.166387 0.327584 0.814133 0.076 Uiso 1 1 calc R U . . .
O6 O 0.4798(3) 0.7297(2) 0.63921(11) 0.0462(7) Uani 1 1 d . . . . .
O8 O 0.4241(3) 0.6358(2) 0.33944(11) 0.0450(7) Uani 1 1 d . . . . .
C13 C 0.4386(7) 0.7433(6) 0.0447(2) 0.0786(18) Uani 1 1 d . . . . .
H13 H 0.458801 0.723487 0.010326 0.094 Uiso 1 1 calc R U . . .
C50 C 0.2700(7) 1.0705(5) 0.8241(3) 0.0767(19) Uani 1 1 d . . . . .
C39 C 0.2930(9) 0.9764(6) 0.6276(2) 0.114(3) Uani 1 1 d . . . . .
H39 H 0.280030 0.972692 0.590322 0.137 Uiso 1 1 calc R U . . .
C48 C 0.1615(9) 1.1320(7) 0.7429(4) 0.122(3) Uani 1 1 d . . . . .
H48 H 0.097870 1.176855 0.725341 0.146 Uiso 1 1 calc R U . . .
C53 C 0.4560(8) 0.9347(6) 0.8804(2) 0.088(2) Uani 1 1 d . . . . .
H53 H 0.517989 0.890766 0.899506 0.106 Uiso 1 1 calc R U . . .
C3 C 0.0906(9) 0.6967(10) 0.4667(7) 0.045(4) Uani 0.51(3) 1 d D . P A 2
H3 H 0.021722 0.729600 0.445924 0.054 Uiso 0.51(3) 1 calc R U P A 2
O14 O 0.1951(9) 0.7511(14) 0.4726(7) 0.042(3) Uani 0.51(3) 1 d D . P A 2
O13 O 0.0655(13) 0.6039(8) 0.4849(6) 0.026(2) Uani 0.51(3) 1 d D . P A 2

loop_
_atom_site_aniso_label
_atom_site_aniso_U_11
_atom_site_aniso_U_22
_atom_site_aniso_U_33
_atom_site_aniso_U_23
_atom_site_aniso_U_13
_atom_site_aniso_U_12
Th1 0.02741(6) 0.02394(6) 0.01647(5) -0.00102(4) 0.00216(4) 0.00484(4)
Th3 0.03015(7) 0.01957(6) 0.02069(6) -0.00011(4) 0.00266(4) 0.00604(4)
Th2 0.02721(6) 0.02366(6) 0.01881(6) -0.00062(4) 0.00222(4) 0.00515(4)
O4 0.0287(14) 0.0612(18) 0.0234(12) -0.0014(11) 0.0069(10) 0.0003(12)
O7 0.0649(19) 0.0347(14) 0.0252(13) 0.0039(11) 0.0004(12) 0.0078(13)
O23 0.0335(14) 0.0520(16) 0.0239(12) -0.0023(11) 0.0039(10) 0.0017(12)
O12 0.041(4) 0.035(4) 0.009(6) -0.005(3) 0.004(4) 0.009(3)
O24 0.064(2) 0.0241(13) 0.0471(17) -0.0018(11) 0.0019(15) 0.0114(13)
O5 0.070(2) 0.0361(14) 0.0284(13) -0.0042(11) 0.0074(13) 0.0126(14)
O3 0.0350(14) 0.0533(16) 0.0230(12) -0.0016(11) 0.0025(10) 0.0057(12)
O10 0.0355(15) 0.0538(17) 0.0300(13) -0.0032(12) 0.0014(11) -0.0041(12)
O9 0.0392(16) 0.083(2) 0.0269(14) -0.0139(14) 0.0008(12) 0.0002(15)
O2 0.0392(16) 0.0314(14) 0.075(2) 0.0044(14) 0.0150(15) 0.0051(12)
O1 0.0405(17) 0.0303(15) 0.111(3) 0.0128(17) 0.0232(18) 0.0071(12)
C4 0.047(2) 0.0333(19) 0.0255(17) 0.0072(14) 0.0016(15) 0.0030(16)
O19 0.033(3) 0.027(3) 0.018(3) -0.002(2) 0.002(2) 0.007(2)
C21 0.0326(19) 0.0386(19) 0.0204(15) -0.0001(13) 0.0036(13) 0.0048(15)
O11 0.036(5) 0.032(4) 0.073(10) -0.006(6) 0.008(4) 0.004(3)
C37 0.057(3) 0.036(2) 0.0291(18) -0.0085(15) 0.0031(17) 0.0137(18)
C54 0.040(2) 0.040(2) 0.0332(19) 0.0008(16) 0.0045(16) 0.0107(16)
C5 0.048(2) 0.0307(18) 0.0313(18) 0.0071(14) -0.0008(16) 0.0027(16)
C22 0.0313(19) 0.041(2) 0.0251(16) 0.0047(14) 0.0026(14) 0.0032(15)
C34 0.0285(18) 0.0390(19) 0.0275(17) 0.0023(14) 0.0066(14) 0.0054(14)
C6 0.068(3) 0.046(2) 0.036(2) 0.0089(18) 0.006(2) 0.020(2)
C55 0.037(2) 0.044(2) 0.036(2) -0.0042(16) -0.0033(16) 0.0066(17)
C18 0.047(2) 0.0312(18) 0.0309(18) 0.0063(14) -0.0006(16) 0.0012(16)
O22 0.032(3) 0.025(3) 0.022(3) 0.001(2) 0.005(2) 0.004(2)
C23 0.037(2) 0.063(3) 0.038(2) 0.0050(19) -0.0025(17) -0.0065(19)
C35 0.035(2) 0.047(2) 0.0343(19) -0.0028(16) 0.0098(16) -0.0004(17)
C44 0.067(3) 0.044(2) 0.040(2) -0.0127(18) 0.007(2) 0.005(2)
C38 0.089(4) 0.043(2) 0.035(2) -0.0051(18) 0.012(2) 0.032(2)
C43 0.065(3) 0.034(2) 0.038(2) -0.0114(16) 0.016(2) 0.0066(19)
O15 0.027(3) 0.025(2) 0.020(3) -0.002(2) -0.002(2) 0.005(2)
C19 0.060(3) 0.052(3) 0.038(2) 0.0109(19) 0.008(2) 0.015(2)
C56 0.041(2) 0.055(3) 0.042(2) -0.0015(19) 0.0055(18) -0.0002(19)
O21 0.033(3) 0.028(3) 0.021(3) 0.002(2) 0.003(2) 0.009(2)
C1 0.040(3) 0.029(2) 0.129(5) 0.015(3) 0.010(3) 0.0006(18)
C72 0.032(2) 0.066(3) 0.061(3) 0.010(2) 0.006(2) -0.015(2)
C33 0.0319(19) 0.044(2) 0.0344(19) 0.0083(16) 0.0091(15) 0.0131(16)
C59 0.049(3) 0.043(2) 0.042(2) -0.0056(18) -0.0113(19) 0.0145(19)
C64 0.060(3) 0.049(2) 0.033(2) -0.0032(18) -0.0063(19) 0.022(2)
O17 0.033(3) 0.024(3) 0.020(2) -0.0004(19) 0.001(2) 0.004(2)
C11 0.076(4) 0.071(3) 0.032(2) 0.015(2) -0.006(2) -0.005(3)
C69 0.133(6) 0.081(4) 0.040(3) -0.015(3) -0.023(4) 0.013(4)
C60 0.043(2) 0.047(2) 0.0320(19) -0.0023(16) 0.0016(16) 0.0123(18)
C15 0.069(3) 0.052(3) 0.036(2) 0.0019(19) 0.009(2) -0.002(2)
C27 0.071(3) 0.066(3) 0.039(2) 0.014(2) 0.027(2) 0.023(3)
C17 0.049(2) 0.037(2) 0.0309(19) 0.0087(15) -0.0013(17) 0.0027(17)
C71 0.101(5) 0.085(4) 0.037(3) -0.007(3) 0.008(3) 0.022(3)
C28 0.111(5) 0.094(5) 0.034(3) 0.015(3) 0.035(3) 0.035(4)
C36 0.050(3) 0.054(3) 0.036(2) -0.0119(18) 0.0014(18) 0.000(2)
C24 0.034(2) 0.059(3) 0.048(2) 0.016(2) 0.0156(18) 0.0031(19)
C68 0.099(5) 0.062(3) 0.046(3) -0.015(2) -0.026(3) 0.022(3)
C32 0.049(2) 0.050(2) 0.0293(19) 0.0063(17) 0.0119(17) 0.0200(19)
O18 0.036(3) 0.028(3) 0.021(3) -0.003(2) 0.001(2) 0.008(2)
C16 0.054(3) 0.046(2) 0.0306(19) 0.0070(17) 0.0012(18) -0.0064(19)
C45 0.084(4) 0.056(3) 0.042(3) -0.014(2) 0.000(2) -0.002(3)
C42 0.076(3) 0.039(2) 0.053(3) -0.012(2) 0.026(2) 0.011(2)
C63 0.077(4) 0.071(3) 0.031(2) -0.002(2) 0.001(2) 0.025(3)
C7 0.081(4) 0.056(3) 0.049(3) 0.016(2) 0.006(2) 0.036(3)
C8 0.070(3) 0.051(3) 0.041(2) 0.015(2) -0.004(2) 0.020(2)
C12 0.095(5) 0.105(5) 0.029(2) 0.012(3) -0.007(3) -0.013(4)
C14 0.097(5) 0.069(3) 0.043(3) -0.005(2) 0.021(3) -0.004(3)
C65 0.041(2) 0.046(2) 0.055(3) -0.002(2) -0.003(2) 0.0087(18)
C62 0.059(3) 0.071(3) 0.041(2) 0.001(2) 0.008(2) 0.006(2)
C20 0.075(4) 0.057(3) 0.045(3) 0.004(2) 0.013(2) 0.018(3)
C31 0.059(3) 0.052(2) 0.031(2) -0.0028(18) 0.0038(19) 0.017(2)
C41 0.122(6) 0.082(4) 0.078(4) -0.020(3) 0.023(4) 0.057(4)
C57 0.039(2) 0.051(3) 0.064(3) -0.004(2) -0.003(2) -0.0032(19)
C46 0.088(4) 0.051(3) 0.038(2) -0.013(2) 0.014(2) -0.021(3)
C70 0.163(8) 0.096(5) 0.037(3) -0.014(3) 0.003(4) 0.027(5)
C2 0.029(4) 0.027(4) 0.069(12) -0.001(4) 0.002(5) 0.013(3)
C40 0.207(10) 0.134(7) 0.075(5) -0.013(5) 0.006(5) 0.133(7)
C29 0.123(6) 0.100(5) 0.029(2) -0.007(3) 0.013(3) 0.012(4)
O20 0.031(3) 0.027(3) 0.018(3) -0.001(2) 0.000(2) 0.008(2)
C51 0.142(7) 0.083(5) 0.085(5) -0.055(4) 0.072(5) -0.040(5)
C47 0.077(4) 0.044(2) 0.056(3) -0.023(2) 0.035(3) -0.016(2)
C10 0.094(5) 0.097(5) 0.048(3) 0.030(3) -0.014(3) 0.020(4)
C67 0.079(4) 0.068(4) 0.070(4) -0.013(3) -0.024(3) -0.003(3)
C30 0.090(4) 0.073(3) 0.035(2) -0.012(2) -0.001(2) 0.011(3)
C49 0.138(7) 0.093(5) 0.113(6) -0.048(5) 0.060(6) 0.030(5)
C52 0.153(8) 0.110(6) 0.051(4) -0.040(4) 0.050(4) -0.059(6)
C61 0.050(3) 0.062(3) 0.037(2) 0.002(2) 0.0015(19) 0.000(2)
O16 0.029(3) 0.028(3) 0.021(3) -0.001(2) 0.002(2) 0.006(2)
C66 0.058(3) 0.058(3) 0.079(4) -0.011(3) -0.021(3) -0.001(2)
C9 0.090(4) 0.071(4) 0.058(3) 0.023(3) -0.011(3) 0.035(3)
C26 0.070(4) 0.090(4) 0.059(3) 0.027(3) 0.039(3) 0.020(3)
C25 0.046(3) 0.076(4) 0.072(4) 0.026(3) 0.026(3) 0.001(2)
O6 0.073(2) 0.0337(14) 0.0318(14) -0.0076(11) 0.0023(14) 0.0195(14)
O8 0.075(2) 0.0293(13) 0.0296(13) 0.0063(11) -0.0019(13) 0.0096(13)
C13 0.101(5) 0.098(5) 0.038(3) -0.009(3) 0.014(3) -0.012(4)
C50 0.094(5) 0.065(4) 0.075(4) -0.036(3) 0.044(4) -0.014(3)
C39 0.186(8) 0.111(5) 0.049(3) -0.003(3) 0.009(4) 0.109(6)
C48 0.152(8) 0.108(6) 0.108(6) -0.034(5) 0.025(5) 0.081(6)
C53 0.130(6) 0.089(4) 0.047(3) -0.027(3) 0.025(3) -0.039(4)
C3 0.039(5) 0.050(6) 0.048(9) 0.019(5) 0.017(5) 0.021(4)
O14 0.031(4) 0.041(6) 0.058(8) 0.011(5) 0.010(4) 0.009(3)
O13 0.038(4) 0.029(4) 0.009(6) -0.006(3) -0.001(3) 0.009(3)

loop_
_atom_type_symbol
_atom_type_description
_atom_type_scat_dispersion_real
_atom_type_scat_dispersion_imag
_atom_type_scat_source
C C 0.0033 0.0016 'International Tables Vol C Tables 4.2.6.8 and 6.1.1.4'
H H 0.0000 0.0000 'International Tables Vol C Tables 4.2.6.8 and 6.1.1.4'
O O 0.0106 0.0060 'International Tables Vol C Tables 4.2.6.8 and 6.1.1.4'
Th Th -7.2400 8.8979 'International Tables Vol C Tables 4.2.6.8 and 6.1.1.4'

loop_
_geom_angle_atom_site_label_1
_geom_angle_atom_site_label_2
_geom_angle_atom_site_label_3
_geom_angle
_geom_angle_site_symmetry_1
_geom_angle_site_symmetry_3
_geom_angle_publ_flag
O4 Th1 O10 76.93(9) . . ?
O4 Th1 O9 126.68(9) . . ?
O4 Th1 O19 143.15(15) . . ?
O4 Th1 O21 68.10(15) . . ?
O4 Th1 O17 70.38(14) . . ?
O4 Th1 O6 79.98(11) . . ?
O4 Th1 O8 76.79(11) . 2_666 ?
O9 Th1 O10 49.76(9) . . ?
O9 Th1 O21 143.21(14) . . ?
O9 Th1 O17 138.76(14) . . ?
O19 Th1 O10 111.39(15) . . ?
O19 Th1 O9 70.64(15) . . ?
O19 Th1 O21 120.04(19) . . ?
O19 Th1 O17 77.02(18) . . ?
O22 Th1 O4 80.46(16) . . ?
O22 Th1 O10 143.76(16) . . ?
O22 Th1 O9 142.92(16) . . ?
O22 Th1 O19 103.7(2) . . ?
O22 Th1 O21 16.33(14) . . ?
O22 Th1 O17 69.05(18) . . ?
O22 Th1 O18 57.80(19) . . ?
O22 Th1 O20 88.2(2) . . ?
O22 Th1 O16 58.9(2) . 2_666 ?
O22 Th1 O6 135.60(15) . . ?
O22 Th1 O8 79.78(16) . 2_666 ?
O21 Th1 O10 127.71(14) . . ?
O17 Th1 O10 126.89(14) . . ?
O17 Th1 O21 75.84(17) . . ?
O18 Th1 O4 82.32(16) . . ?
O18 Th1 O10 143.70(16) . . ?
O18 Th1 O9 139.82(16) . . ?
O18 Th1 O19 70.3(2) . . ?
O18 Th1 O21 68.28(18) . . ?
O18 Th1 O17 17.03(14) . . ?
O18 Th1 O16 87.7(2) . 2_666 ?
O18 Th1 O6 80.30(15) . . ?
O18 Th1 O8 135.24(15) . 2_666 ?
O20 Th1 O4 140.48(16) . . ?
O20 Th1 O10 126.82(16) . . ?
O20 Th1 O9 83.40(16) . . ?
O20 Th1 O19 15.56(13) . . ?
O20 Th1 O21 104.5(2) . . ?
O20 Th1 O17 70.20(19) . . ?
O20 Th1 O18 60.0(2) . . ?
O20 Th1 O16 58.60(19) . 2_666 ?
O20 Th1 O6 82.32(16) . . ?
O20 Th1 O8 138.25(16) . 2_666 ?
O16 Th1 O4 136.60(15) 2_666 . ?
O16 Th1 O10 127.46(16) 2_666 . ?
O16 Th1 O9 86.31(16) 2_666 . ?
O16 Th1 O19 68.00(18) 2_666 . ?
O16 Th1 O21 68.97(19) 2_666 . ?
O16 Th1 O17 104.8(2) 2_666 . ?
O16 Th1 O6 139.62(15) 2_666 . ?
O16 Th1 O8 81.31(15) 2_666 2_666 ?
O6 Th1 O10 67.06(9) . . ?
O6 Th1 O9 78.92(11) . . ?
O6 Th1 O19 71.65(15) . . ?
O6 Th1 O21 137.28(14) . . ?
O6 Th1 O17 66.91(14) . . ?
O8 Th1 O10 67.76(9) 2_666 . ?
O8 Th1 O9 82.82(11) 2_666 . ?
O8 Th1 O19 140.03(15) 2_666 . ?
O8 Th1 O21 67.27(14) 2_666 . ?
O8 Th1 O17 137.56(14) 2_666 . ?
O8 Th1 O6 132.64(9) 2_666 . ?
O7 Th3 O2 78.49(11) . 2_666 ?
O7 Th3 O19 136.19(15) . . ?
O7 Th3 O11 87.5(5) . . ?
O7 Th3 O15 72.32(14) . . ?
O7 Th3 O17 142.69(14) . . ?
O7 Th3 O14 77.8(4) . . ?
O5 Th3 O7 128.38(9) . . ?
O5 Th3 O2 77.53(11) . 2_666 ?
O5 Th3 O19 71.10(14) . . ?
O5 Th3 O11 77.3(4) . . ?
O5 Th3 O15 140.62(14) . . ?
O5 Th3 O17 70.33(14) . . ?
O5 Th3 O14 87.9(4) . . ?
O2 Th3 O19 67.69(16) 2_666 . ?
O2 Th3 O15 141.62(14) 2_666 . ?
O19 Th3 O15 120.05(18) . . ?
O11 Th3 O2 133.6(4) . 2_666 ?
O11 Th3 O19 136.1(5) . . ?
O11 Th3 O15 70.0(4) . . ?
O22 Th3 O7 81.93(16) 2_666 . ?
O22 Th3 O5 138.43(15) 2_666 . ?
O22 Th3 O2 83.19(16) 2_666 2_666 ?
O22 Th3 O19 67.55(19) 2_666 . ?
O22 Th3 O11 138.7(4) 2_666 . ?
O22 Th3 O15 68.69(18) 2_666 . ?
O22 Th3 O17 103.9(2) 2_666 . ?
O22 Th3 O20 57.9(2) 2_666 . ?
O22 Th3 O16 59.1(2) 2_666 . ?
O17 Th3 O2 138.44(14) . 2_666 ?
O17 Th3 O19 77.27(18) . . ?
O17 Th3 O11 63.5(5) . . ?
O17 Th3 O15 75.68(17) . . ?
O18 Th3 O7 140.33(15) . . ?
O18 Th3 O5 83.64(15) . . ?
O18 Th3 O2 137.55(15) . 2_666 ?
O18 Th3 O19 70.29(19) . . ?
O18 Th3 O11 76.6(5) . . ?
O18 Th3 O22 86.5(2) . 2_666 ?
O18 Th3 O15 68.11(18) . . ?
O18 Th3 O17 17.39(14) . . ?
O18 Th3 O20 60.3(2) . . ?
O18 Th3 O16 57.29(19) . . ?
O20 Th3 O7 136.00(16) . . ?
O20 Th3 O5 82.44(16) . . ?
O20 Th3 O2 79.61(17) . 2_666 ?
O20 Th3 O19 15.29(14) . . ?
O20 Th3 O11 134.0(5) . . ?
O20 Th3 O15 104.8(2) . . ?
O20 Th3 O17 70.82(19) . . ?
O16 Th3 O7 84.51(15) . . ?
O16 Th3 O5 138.52(15) . . ?
O16 Th3 O2 140.48(15) . 2_666 ?
O16 Th3 O19 104.1(2) . . ?
O16 Th3 O11 80.2(4) . . ?
O16 Th3 O15 16.01(14) . . ?
O16 Th3 O17 68.50(18) . . ?
O16 Th3 O20 88.8(2) . . ?
O12 Th2 O23 76.4(4) . . ?
O12 Th2 O3 73.1(4) . . ?
O3 Th2 O23 124.04(9) . . ?
O3 Th2 O13 80.4(3) . . ?
O1 Th2 O23 80.37(12) . . ?
O1 Th2 O12 125.7(3) . . ?
O1 Th2 O3 81.09(12) . . ?
O1 Th2 O15 139.90(15) . . ?
O1 Th2 O17 139.63(15) . . ?
O1 Th2 O13 125.2(3) . . ?
O22 Th2 O23 141.67(14) . . ?
O22 Th2 O12 140.5(4) . . ?
O22 Th2 O3 85.65(15) . . ?
O22 Th2 O1 81.41(17) . . ?
O22 Th2 O15 104.2(2) . . ?
O22 Th2 O21 17.21(15) . . ?
O22 Th2 O17 70.61(18) . . ?
O22 Th2 O20 59.1(2) . 2_666 ?
O22 Th2 O16 87.8(2) . . ?
O15 Th2 O23 70.91(14) . . ?
O15 Th2 O12 74.3(4) . . ?
O15 Th2 O3 138.36(13) . . ?
O21 Th2 O23 140.79(14) . . ?
O21 Th2 O12 141.1(4) . . ?
O21 Th2 O3 73.90(14) . . ?
O21 Th2 O1 67.64(17) . . ?
O21 Th2 O15 121.3(2) . . ?
O21 Th2 O17 78.47(18) . . ?
O17 Th2 O23 138.76(13) . . ?
O17 Th2 O12 70.7(3) . . ?
O17 Th2 O3 68.60(14) . . ?
O17 Th2 O15 76.71(17) . . ?
O18 Th2 O23 139.46(15) . . ?
O18 Th2 O12 84.5(4) . . ?
O18 Th2 O3 82.15(16) . . ?
O18 Th2 O1 138.31(16) . . ?
O18 Th2 O22 59.4(2) . . ?
O18 Th2 O15 69.62(18) . . ?
O18 Th2 O21 71.11(19) . . ?
O18 Th2 O17 17.30(15) . . ?
O18 Th2 O20 89.1(2) . 2_666 ?
O18 Th2 O16 58.2(2) . . ?
O20 Th2 O23 85.05(16) 2_666 . ?
O20 Th2 O12 142.3(4) 2_666 . ?
O20 Th2 O3 142.65(15) 2_666 . ?
O20 Th2 O1 81.74(17) 2_666 . ?
O20 Th2 O15 68.70(19) 2_666 . ?
O20 Th2 O21 68.92(19) 2_666 . ?
O20 Th2 O17 106.4(2) 2_666 . ?
O16 Th2 O23 84.72(16) . . ?
O16 Th2 O12 85.9(4) . . ?
O16 Th2 O3 136.90(14) . . ?
O16 Th2 O1 139.66(15) . . ?
O16 Th2 O15 16.48(14) . . ?
O16 Th2 O21 105.0(2) . . ?
O16 Th2 O17 69.05(18) . . ?
O16 Th2 O20 59.7(2) . 2_666 ?
O13 Th2 O23 68.9(3) . . ?
C21 O4 Th1 143.3(2) . . ?
C4 O7 Th3 134.8(2) . . ?
Th2 O23 H23A 115.9 . . ?
Th2 O23 H23B 91.4 . . ?
H23A O23 H23B 104.5 . . ?
C2 O12 Th2 126.1(9) . . ?
Th3 O24 H24A 108.7 . . ?
Th3 O24 H24B 138.2 . . ?
H24A O24 H24B 104.5 . . ?
C37 O5 Th3 134.4(3) . . ?
C21 O3 Th2 132.4(2) . . ?
C54 O10 Th1 94.0(2) . . ?
C54 O9 Th1 97.0(3) . . ?
C1 O2 Th3 133.2(3) . 2_666 ?
C1 O1 Th2 137.6(3) . . ?
O7 C4 C5 117.8(3) . . ?
O8 C4 O7 124.8(3) . . ?
O8 C4 C5 117.2(3) . . ?
Th1 O19 Th3 101.5(2) . . ?
O20 O19 Th1 64.7(8) . . ?
O20 O19 Th3 63.3(7) . . ?
O4 C21 O3 123.0(3) . . ?
O4 C21 C22 118.9(3) . . ?
O3 C21 C22 118.1(3) . . ?
C2 O11 Th3 140.9(11) . . ?
O5 C37 C38 117.2(4) . . ?
O6 C37 O5 124.0(3) . . ?
O6 C37 C38 118.8(4) . . ?
O10 C54 Th1 61.3(2) . . ?
O10 C54 O9 119.1(4) . . ?
O10 C54 C55 121.3(4) . . ?
O9 C54 Th1 57.9(2) . . ?
O9 C54 C55 119.5(4) . . ?
C55 C54 Th1 173.0(3) . . ?
C6 C5 C4 116.4(4) . . ?
C6 C5 C18 120.4(3) . . ?
C18 C5 C4 122.8(3) . . ?
C34 C22 C21 122.5(3) . . ?
C23 C22 C21 118.1(3) . . ?
C23 C22 C34 119.2(4) . . ?
C22 C34 C35 124.6(3) . . ?
C22 C34 C33 118.5(3) . . ?
C33 C34 C35 116.8(3) . . ?
C5 C6 H6 119.5 . . ?
C5 C6 C7 121.0(4) . . ?
C7 C6 H6 119.5 . . ?
C56 C55 C54 115.6(4) . . ?
C60 C55 C54 124.6(4) . . ?
C60 C55 C56 119.7(4) . . ?
C5 C18 C19 124.5(3) . . ?
C5 C18 C17 118.1(4) . . ?
C17 C18 C19 117.4(4) . . ?
Th1 O22 Th3 117.8(2) . 2_666 ?
Th2 O22 Th1 117.5(2) . . ?
Th2 O22 Th3 119.2(2) . 2_666 ?
O21 O22 Th1 101.3(7) . . ?
O21 O22 Th3 95.6(7) . 2_666 ?
O21 O22 Th2 96.6(7) . . ?
C22 C23 H23 119.0 . . ?
C72 C23 C22 122.0(4) . . ?
C72 C23 H23 119.0 . . ?
C34 C35 H35 119.3 . . ?
C36 C35 C34 121.3(4) . . ?
C36 C35 H35 119.3 . . ?
C43 C44 H44 119.1 . . ?
C45 C44 H44 119.1 . . ?
C45 C44 C43 121.7(5) . . ?
C43 C38 C37 124.3(4) . . ?
C39 C38 C37 115.9(4) . . ?
C39 C38 C43 119.6(4) . . ?
C44 C43 C42 116.6(4) . . ?
C38 C43 C44 124.3(4) . . ?
C38 C43 C42 119.1(4) . . ?
Th2 O15 Th3 101.45(18) . . ?
O16 O15 Th3 61.7(6) . . ?
O16 O15 Th2 63.2(6) . . ?
C18 C19 H19 119.0 . . ?
C20 C19 C18 121.9(4) . . ?
C20 C19 H19 119.0 . . ?
C55 C56 H56 120.0 . . ?
C57 C56 C55 120.0(4) . . ?
C57 C56 H56 120.0 . . ?
Th2 O21 Th1 102.4(2) . . ?
O22 O21 Th1 62.4(6) . . ?
O22 O21 Th2 66.1(7) . . ?
O2 C1 H1 115.6 . . ?
O1 C1 O2 128.8(4) . . ?
O1 C1 H1 115.6 . . ?
C23 C72 H72 119.7 . . ?
C23 C72 C24 120.6(4) . . ?
C24 C72 H72 119.7 . . ?
C24 C33 C34 119.8(4) . . ?
C24 C33 C32 119.1(4) . . ?
C32 C33 C34 121.1(4) . . ?
C64 C59 C65 118.3(4) . . ?
C60 C59 C64 121.4(5) . . ?
C60 C59 C65 120.4(4) . . ?
C59 C64 C63 119.2(4) . . ?
C68 C64 C59 121.4(5) . . ?
C68 C64 C63 119.4(5) . . ?
Th3 O17 Th1 102.8(2) . . ?
Th2 O17 Th1 101.90(19) . . ?
Th2 O17 Th3 104.25(19) . . ?
O18 O17 Th1 65.1(6) . . ?
O18 O17 Th3 65.7(6) . . ?
O18 O17 Th2 63.1(6) . . ?
C12 C11 C16 117.6(5) . . ?
C10 C11 C16 119.1(5) . . ?
C10 C11 C12 123.2(5) . . ?
C68 C69 H69 120.4 . . ?
C70 C69 H69 120.4 . . ?
C70 C69 C68 119.1(6) . . ?
C55 C60 C59 119.7(4) . . ?
C55 C60 C61 122.8(4) . . ?
C59 C60 C61 117.5(4) . . ?
C16 C15 C14 120.3(5) . . ?
C16 C15 C20 118.2(4) . . ?
C14 C15 C20 121.5(5) . . ?
C32 C27 C28 117.8(6) . . ?
C26 C27 C28 122.9(5) . . ?
C26 C27 C32 119.3(5) . . ?
C18 C17 C16 120.1(4) . . ?
C8 C17 C18 120.1(4) . . ?
C8 C17 C16 119.7(4) . . ?
C63 C71 H71 119.8 . . ?
C63 C71 C70 120.3(7) . . ?
C70 C71 H71 119.8 . . ?
C27 C28 H28 119.1 . . ?
C29 C28 C27 121.7(5) . . ?
C29 C28 H28 119.1 . . ?
C35 C36 H36 118.9 . . ?
C35 C36 C31 122.2(4) . . ?
C31 C36 H36 118.9 . . ?
C72 C24 C33 119.6(4) . . ?
C72 C24 C25 122.5(5) . . ?
C33 C24 C25 117.9(4) . . ?
C64 C68 C67 118.6(5) . . ?
C69 C68 C64 120.2(7) . . ?
C69 C68 C67 121.2(6) . . ?
C27 C32 C33 120.3(5) . . ?
C27 C32 C31 120.1(4) . . ?
C31 C32 C33 119.6(4) . . ?
Th3 O18 Th1 116.9(2) . . ?
Th2 O18 Th1 117.1(2) . . ?
Th2 O18 Th3 120.0(2) . . ?
O17 O18 Th1 97.9(6) . . ?
O17 O18 Th3 96.9(7) . . ?
O17 O18 Th2 99.6(7) . . ?
C11 C16 C17 119.6(4) . . ?
C15 C16 C11 119.7(4) . . ?
C15 C16 C17 120.7(4) . . ?
C44 C45 H45 119.0 . . ?
C44 C45 C46 122.1(5) . . ?
C46 C45 H45 119.0 . . ?
C41 C42 C43 119.3(5) . . ?
C47 C42 C43 120.7(5) . . ?
C47 C42 C41 120.0(5) . . ?
C71 C63 C64 118.9(5) . . ?
C71 C63 C62 123.7(6) . . ?
C62 C63 C64 117.3(4) . . ?
C6 C7 H7 119.9 . . ?
C8 C7 C6 120.1(4) . . ?
C8 C7 H7 119.9 . . ?
C17 C8 C9 118.1(5) . . ?
C7 C8 C17 120.0(4) . . ?
C7 C8 C9 121.9(5) . . ?
C11 C12 H12 119.3 . . ?
C13 C12 C11 121.5(5) . . ?
C13 C12 H12 119.3 . . ?
C15 C14 H14 120.0 . . ?
C13 C14 C15 119.9(6) . . ?
C13 C14 H14 120.0 . . ?
C57 C65 C59 117.7(4) . . ?
C57 C65 C66 123.5(5) . . ?
C66 C65 C59 118.8(5) . . ?
C63 C62 H62 117.4 . . ?
C61 C62 C63 125.3(5) . . ?
C61 C62 H62 117.4 . . ?
C19 C20 C15 121.5(5) . . ?
C19 C20 H20 119.3 . . ?
C15 C20 H20 119.3 . . ?
C32 C31 C36 118.9(4) . . ?
C30 C31 C36 122.4(5) . . ?
C30 C31 C32 118.7(5) . . ?
C42 C41 C48 116.8(6) . . ?
C40 C41 C42 119.8(5) . . ?
C40 C41 C48 123.4(7) . . ?
C56 C57 C65 122.5(5) . . ?
C56 C57 H57 118.7 . . ?
C65 C57 H57 118.7 . . ?
C47 C46 C45 118.4(4) . . ?
C47 C46 C53 119.9(6) . . ?
C53 C46 C45 121.6(6) . . ?
C69 C70 C71 121.9(6) . . ?
C69 C70 H70 119.0 . . ?
C71 C70 H70 119.0 . . ?
O12 C2 H2 114.8 . . ?
O11 C2 O12 130.5(11) . . ?
O11 C2 H2 114.8 . . ?
C41 C40 H40 120.1 . . ?
C39 C40 C41 119.8(6) . . ?
C39 C40 H40 120.1 . . ?
C28 C29 H29 120.2 . . ?
C30 C29 C28 119.5(5) . . ?
C30 C29 H29 120.2 . . ?
Th1 O20 Th3 115.7(2) . . ?
Th2 O20 Th1 118.3(2) 2_666 . ?
Th2 O20 Th3 117.3(2) 2_666 . ?
O19 O20 Th1 99.8(8) . . ?
O19 O20 Th3 101.4(8) . . ?
O19 O20 Th2 98.5(9) . 2_666 ?
C52 C51 H51 119.3 . . ?
C52 C51 C50 121.4(7) . . ?
C50 C51 H51 119.3 . . ?
C42 C47 C50 119.3(6) . . ?
C46 C47 C42 120.3(4) . . ?
C46 C47 C50 120.5(5) . . ?
C11 C10 H10 118.8 . . ?
C9 C10 C11 122.4(5) . . ?
C9 C10 H10 118.8 . . ?
C68 C67 H67 119.8 . . ?
C66 C67 C68 120.5(5) . . ?
C66 C67 H67 119.8 . . ?
C31 C30 H30 119.0 . . ?
C29 C30 C31 122.1(6) . . ?
C29 C30 H30 119.0 . . ?
C50 C49 H49 119.2 . . ?
C48 C49 H49 119.2 . . ?
C48 C49 C50 121.6(6) . . ?
C51 C52 H52 119.5 . . ?
C51 C52 C53 121.1(6) . . ?
C53 C52 H52 119.5 . . ?
C60 C61 H61 120.5 . . ?
C62 C61 C60 119.1(4) . . ?
C62 C61 H61 120.5 . . ?
Th3 O16 Th1 116.7(2) . 2_666 ?
Th2 O16 Th1 118.0(2) . 2_666 ?
Th2 O16 Th3 117.8(2) . . ?
O15 O16 Th1 94.7(6) . 2_666 ?
O15 O16 Th3 102.3(7) . . ?
O15 O16 Th2 100.3(7) . . ?
C65 C66 H66 118.8 . . ?
C67 C66 C65 122.4(6) . . ?
C67 C66 H66 118.8 . . ?
C8 C9 H9 119.5 . . ?
C10 C9 C8 121.0(5) . . ?
C10 C9 H9 119.5 . . ?
C27 C26 H26 119.3 . . ?
C25 C26 C27 121.5(5) . . ?
C25 C26 H26 119.3 . . ?
C24 C25 H25 119.0 . . ?
C26 C25 C24 122.0(5) . . ?
C26 C25 H25 119.0 . . ?
C37 O6 Th1 138.9(2) . . ?
C4 O8 Th1 141.4(2) . 2_666 ?
C12 C13 C14 121.0(5) . . ?
C12 C13 H13 119.5 . . ?
C14 C13 H13 119.5 . . ?
C51 C50 C47 118.2(7) . . ?
C51 C50 C49 122.2(7) . . ?
C49 C50 C47 119.5(6) . . ?
C38 C39 C40 122.4(6) . . ?
C38 C39 H39 118.8 . . ?
C40 C39 H39 118.8 . . ?
C41 C48 H48 118.6 . . ?
C49 C48 C41 122.8(8) . . ?
C49 C48 H48 118.6 . . ?
C46 C53 H53 120.5 . . ?
C52 C53 C46 118.9(8) . . ?
C52 C53 H53 120.5 . . ?
O14 C3 H3 115.8 . . ?
O14 C3 O13 128.5(12) . . ?
O13 C3 H3 115.8 . . ?
C3 O14 Th3 141.2(11) . . ?
C3 O13 Th2 124.7(9) . . ?

loop_
_geom_bond_atom_site_label_1
_geom_bond_atom_site_label_2
_geom_bond_distance
_geom_bond_site_symmetry_2
_geom_bond_publ_flag
Th1 O4 2.426(3) . ?
Th1 O10 2.605(3) . ?
Th1 O9 2.529(3) . ?
Th1 O19 2.520(6) . ?
Th1 O22 2.302(5) . ?
Th1 O21 2.547(6) . ?
Th1 O17 2.534(5) . ?
Th1 O18 2.321(5) . ?
Th1 O20 2.311(6) . ?
Th1 O16 2.328(5) 2_666 ?
Th1 O6 2.476(3) . ?
Th1 O8 2.463(3) 2_666 ?
Th3 O7 2.483(3) . ?
Th3 O5 2.478(3) . ?
Th3 O2 2.536(3) 2_666 ?
Th3 O19 2.550(6) . ?
Th3 O11 2.511(10) . ?
Th3 O22 2.308(5) 2_666 ?
Th3 O15 2.563(5) . ?
Th3 O17 2.489(5) . ?
Th3 O18 2.285(5) . ?
Th3 O20 2.324(5) . ?
Th3 O16 2.309(5) . ?
Th3 O14 2.522(9) . ?
Th2 O23 2.551(3) . ?
Th2 O12 2.531(10) . ?
Th2 O3 2.535(3) . ?
Th2 O1 2.456(3) . ?
Th2 O22 2.258(5) . ?
Th2 O15 2.510(5) . ?
Th2 O21 2.452(5) . ?
Th2 O17 2.485(5) . ?
Th2 O18 2.248(5) . ?
Th2 O20 2.287(6) 2_666 ?
Th2 O16 2.277(5) . ?
Th2 O13 2.540(10) . ?
O4 C21 1.244(4) . ?
O7 C4 1.252(5) . ?
O23 H23A 0.8500 . ?
O23 H23B 0.8500 . ?
O12 C2 1.235(11) . ?
O24 H24A 0.8499 . ?
O24 H24B 0.8500 . ?
O5 C37 1.266(5) . ?
O3 C21 1.280(4) . ?
O10 C54 1.242(5) . ?
O9 C54 1.265(5) . ?
O2 C1 1.242(6) . ?
O1 C1 1.234(5) . ?
C4 C5 1.513(5) . ?
C4 O8 1.246(5) . ?
O19 O20 0.686(6) . ?
C21 C22 1.493(5) . ?
O11 C2 1.227(11) . ?
C37 C38 1.499(5) . ?
C37 O6 1.256(5) . ?
C54 C55 1.503(5) . ?
C5 C6 1.387(6) . ?
C5 C18 1.403(6) . ?
C22 C34 1.418(5) . ?
C22 C23 1.396(6) . ?
C34 C35 1.446(5) . ?
C34 C33 1.430(5) . ?
C6 H6 0.9300 . ?
C6 C7 1.389(6) . ?
C55 C56 1.413(6) . ?
C55 C60 1.391(6) . ?
C18 C19 1.438(6) . ?
C18 C17 1.427(5) . ?
O22 O21 0.730(6) . ?
C23 H23 0.9300 . ?
C23 C72 1.368(6) . ?
C35 H35 0.9300 . ?
C35 C36 1.355(6) . ?
C44 H44 0.9300 . ?
C44 C43 1.422(7) . ?
C44 C45 1.342(6) . ?
C38 C43 1.409(6) . ?
C38 C39 1.375(7) . ?
C43 C42 1.428(6) . ?
O15 O16 0.724(5) . ?
C19 H19 0.9300 . ?
C19 C20 1.349(6) . ?
C56 H56 0.9300 . ?
C56 C57 1.370(6) . ?
C1 H1 0.9300 . ?
C72 H72 0.9300 . ?
C72 C24 1.385(7) . ?
C33 C24 1.419(6) . ?
C33 C32 1.426(6) . ?
C59 C64 1.431(6) . ?
C59 C60 1.408(6) . ?
C59 C65 1.433(7) . ?
C64 C68 1.410(7) . ?
C64 C63 1.433(8) . ?
O17 O18 0.749(6) . ?
C11 C16 1.425(6) . ?
C11 C12 1.422(8) . ?
C11 C10 1.394(9) . ?
C69 H69 0.9300 . ?
C69 C68 1.395(8) . ?
C69 C70 1.384(11) . ?
C60 C61 1.472(6) . ?
C15 C16 1.401(7) . ?
C15 C14 1.402(7) . ?
C15 C20 1.439(7) . ?
C27 C28 1.421(8) . ?
C27 C32 1.409(6) . ?
C27 C26 1.407(9) . ?
C17 C16 1.430(6) . ?
C17 C8 1.408(6) . ?
C71 H71 0.9300 . ?
C71 C63 1.385(7) . ?
C71 C70 1.385(10) . ?
C28 H28 0.9300 . ?
C28 C29 1.374(9) . ?
C36 H36 0.9300 . ?
C36 C31 1.415(6) . ?
C24 C25 1.447(6) . ?
C68 C67 1.430(9) . ?
C32 C31 1.411(7) . ?
C45 H45 0.9300 . ?
C45 C46 1.420(8) . ?
C42 C41 1.419(8) . ?
C42 C47 1.418(7) . ?
C63 C62 1.400(7) . ?
C7 H7 0.9300 . ?
C7 C8 1.379(7) . ?
C8 C9 1.458(6) . ?
C12 H12 0.9300 . ?
C12 C13 1.366(9) . ?
C14 H14 0.9300 . ?
C14 C13 1.377(8) . ?
C65 C57 1.384(7) . ?
C65 C66 1.421(7) . ?
C62 H62 0.9300 . ?
C62 C61 1.336(6) . ?
C20 H20 0.9300 . ?
C31 C30 1.400(6) . ?
C41 C40 1.391(10) . ?
C41 C48 1.463(8) . ?
C57 H57 0.9300 . ?
C46 C47 1.380(8) . ?
C46 C53 1.409(7) . ?
C70 H70 0.9300 . ?
C2 H2 0.9300 . ?
C40 H40 0.9300 . ?
C40 C39 1.378(8) . ?
C29 H29 0.9300 . ?
C29 C30 1.361(9) . ?
C51 H51 0.9300 . ?
C51 C52 1.364(12) . ?
C51 C50 1.387(10) . ?
C47 C50 1.430(7) . ?
C10 H10 0.9300 . ?
C10 C9 1.333(8) . ?
C67 H67 0.9300 . ?
C67 C66 1.357(9) . ?
C30 H30 0.9300 . ?
C49 H49 0.9300 . ?
C49 C50 1.400(11) . ?
C49 C48 1.299(11) . ?
C52 H52 0.9300 . ?
C52 C53 1.400(11) . ?
C61 H61 0.9300 . ?
C66 H66 0.9300 . ?
C9 H9 0.9300 . ?
C26 H26 0.9300 . ?
C26 C25 1.327(8) . ?
C25 H25 0.9300 . ?
C13 H13 0.9300 . ?
C39 H39 0.9300 . ?
C48 H48 0.9300 . ?
C53 H53 0.9300 . ?
C3 H3 0.9300 . ?
C3 O14 1.234(11) . ?
C3 O13 1.241(11) . ?

loop_
_geom_torsion_atom_site_label_1
_geom_torsion_atom_site_label_2
_geom_torsion_atom_site_label_3
_geom_torsion_atom_site_label_4
_geom_torsion
_geom_torsion_site_symmetry_1
_geom_torsion_site_symmetry_2
_geom_torsion_site_symmetry_3
_geom_torsion_site_symmetry_4
_geom_torsion_publ_flag
Th1 O4 C21 O3 2.0(7) . . . . ?
Th1 O4 C21 C22 179.1(3) . . . . ?
Th1 O10 C54 O9 -4.0(4) . . . . ?
Th1 O10 C54 C55 172.5(3) . . . . ?
Th1 O9 C54 O10 4.2(4) . . . . ?
Th1 O9 C54 C55 -172.5(3) . . . . ?
Th1 O19 O20 Th3 118.9(5) . . . . ?
Th1 O19 O20 Th2 -120.8(4) . . . 2_666 ?
Th1 O22 O21 Th2 119.8(4) . . . . ?
Th1 O17 O18 Th3 -118.5(4) . . . . ?
Th1 O17 O18 Th2 119.4(4) . . . . ?
Th3 O7 C4 C5 173.7(3) . . . . ?
Th3 O7 C4 O8 -2.4(7) . . . . ?
Th3 O5 C37 C38 -153.0(3) . . . . ?
Th3 O5 C37 O6 23.9(7) . . . . ?
Th3 O2 C1 O1 5.8(11) 2_666 . . . ?
Th3 O19 O20 Th1 -118.9(5) . . . . ?
Th3 O19 O20 Th2 120.2(5) . . . 2_666 ?
Th3 O11 C2 O12 -16(3) . . . . ?
Th3 O22 O21 Th1 119.8(4) 2_666 . . . ?
Th3 O22 O21 Th2 -120.3(3) 2_666 . . . ?
Th3 O15 O16 Th1 -118.7(4) . . . 2_666 ?
Th3 O15 O16 Th2 121.7(4) . . . . ?
Th3 O17 O18 Th1 118.5(4) . . . . ?
Th3 O17 O18 Th2 -122.1(4) . . . . ?
Th2 O12 C2 O11 19(2) . . . . ?
Th2 O3 C21 O4 12.1(6) . . . . ?
Th2 O3 C21 C22 -165.0(2) . . . . ?
Th2 O1 C1 O2 4.4(12) . . . . ?
Th2 O22 O21 Th1 -119.8(4) . . . . ?
Th2 O15 O16 Th1 119.6(4) . . . 2_666 ?
Th2 O15 O16 Th3 -121.7(4) . . . . ?
Th2 O17 O18 Th1 -119.4(4) . . . . ?
Th2 O17 O18 Th3 122.1(4) . . . . ?
O4 C21 C22 C34 21.3(5) . . . . ?
O4 C21 C22 C23 -154.3(4) . . . . ?
O7 C4 C5 C6 -31.2(6) . . . . ?
O7 C4 C5 C18 155.3(4) . . . . ?
O7 C4 O8 Th1 0.2(8) . . . 2_666 ?
O5 C37 C38 C43 -160.8(5) . . . . ?
O5 C37 C38 C39 24.2(8) . . . . ?
O5 C37 O6 Th1 -17.7(8) . . . . ?
O3 C21 C22 C34 -161.4(3) . . . . ?
O3 C21 C22 C23 23.0(5) . . . . ?
O10 C54 C55 C56 -163.5(4) . . . . ?
O10 C54 C55 C60 13.5(6) . . . . ?
O9 C54 C55 C56 13.1(6) . . . . ?
O9 C54 C55 C60 -170.0(4) . . . . ?
C4 C5 C6 C7 -169.1(5) . . . . ?
C4 C5 C18 C19 -12.1(7) . . . . ?
C4 C5 C18 C17 169.0(4) . . . . ?
C21 C22 C34 C35 11.2(6) . . . . ?
C21 C22 C34 C33 -170.9(3) . . . . ?
C21 C22 C23 C72 173.2(4) . . . . ?
C37 C38 C43 C44 9.7(8) . . . . ?
C37 C38 C43 C42 -172.7(5) . . . . ?
C37 C38 C39 C40 173.7(9) . . . . ?
C54 C55 C56 C57 175.2(4) . . . . ?
C54 C55 C60 C59 -173.0(4) . . . . ?
C54 C55 C60 C61 7.8(6) . . . . ?
C5 C4 O8 Th1 -175.9(3) . . . 2_666 ?
C5 C6 C7 C8 -1.0(9) . . . . ?
C5 C18 C19 C20 179.2(5) . . . . ?
C5 C18 C17 C16 -176.3(4) . . . . ?
C5 C18 C17 C8 0.5(6) . . . . ?
C22 C34 C35 C36 -179.2(4) . . . . ?
C22 C34 C33 C24 -2.9(5) . . . . ?
C22 C34 C33 C32 177.7(3) . . . . ?
C22 C23 C72 C24 -1.5(8) . . . . ?
C34 C22 C23 C72 -2.5(7) . . . . ?
C34 C35 C36 C31 0.1(7) . . . . ?
C34 C33 C24 C72 -1.0(6) . . . . ?
C34 C33 C24 C25 178.8(4) . . . . ?
C34 C33 C32 C27 -178.9(4) . . . . ?
C34 C33 C32 C31 2.6(6) . . . . ?
C6 C5 C18 C19 174.6(4) . . . . ?
C6 C5 C18 C17 -4.2(6) . . . . ?
C6 C7 C8 C17 -2.7(9) . . . . ?
C6 C7 C8 C9 177.0(6) . . . . ?
C55 C56 C57 C65 -0.5(7) . . . . ?
C55 C60 C61 C62 -177.6(4) . . . . ?
C18 C5 C6 C7 4.6(7) . . . . ?
C18 C19 C20 C15 -2.1(8) . . . . ?
C18 C17 C16 C11 175.0(4) . . . . ?
C18 C17 C16 C15 -3.6(7) . . . . ?
C18 C17 C8 C7 3.0(8) . . . . ?
C18 C17 C8 C9 -176.8(5) . . . . ?
C23 C22 C34 C35 -173.3(4) . . . . ?
C23 C22 C34 C33 4.7(5) . . . . ?
C23 C72 C24 C33 3.3(7) . . . . ?
C23 C72 C24 C25 -176.5(5) . . . . ?
C35 C34 C33 C24 175.1(4) . . . . ?
C35 C34 C33 C32 -4.2(5) . . . . ?
C35 C36 C31 C32 -1.8(7) . . . . ?
C35 C36 C31 C30 178.6(5) . . . . ?
C44 C43 C42 C41 177.5(6) . . . . ?
C44 C43 C42 C47 -4.5(7) . . . . ?
C44 C45 C46 C47 -4.2(8) . . . . ?
C44 C45 C46 C53 176.2(5) . . . . ?
C38 C37 O6 Th1 159.2(4) . . . . ?
C38 C43 C42 C41 -0.2(8) . . . . ?
C38 C43 C42 C47 177.8(5) . . . . ?
C43 C44 C45 C46 2.2(8) . . . . ?
C43 C38 C39 C40 -1.6(14) . . . . ?
C43 C42 C41 C40 -2.3(12) . . . . ?
C43 C42 C41 C48 177.1(7) . . . . ?
C43 C42 C47 C46 2.5(8) . . . . ?
C43 C42 C47 C50 -177.2(5) . . . . ?
C19 C18 C17 C16 4.8(6) . . . . ?
C19 C18 C17 C8 -178.4(4) . . . . ?
C56 C55 C60 C59 3.9(6) . . . . ?
C56 C55 C60 C61 -175.4(4) . . . . ?
C72 C24 C25 C26 -179.7(5) . . . . ?
C33 C34 C35 C36 2.9(6) . . . . ?
C33 C24 C25 C26 0.6(8) . . . . ?
C33 C32 C31 C36 0.4(6) . . . . ?
C33 C32 C31 C30 -179.9(4) . . . . ?
C59 C64 C68 C69 178.5(5) . . . . ?
C59 C64 C68 C67 -1.6(7) . . . . ?
C59 C64 C63 C71 -179.6(4) . . . . ?
C59 C64 C63 C62 1.2(7) . . . . ?
C59 C60 C61 C62 3.1(7) . . . . ?
C59 C65 C57 C56 1.0(7) . . . . ?
C59 C65 C66 C67 -3.0(8) . . . . ?
C64 C59 C60 C55 175.5(4) . . . . ?
C64 C59 C60 C61 -5.2(6) . . . . ?
C64 C59 C65 C57 -178.0(4) . . . . ?
C64 C59 C65 C66 1.1(6) . . . . ?
C64 C68 C67 C66 -0.2(9) . . . . ?
C64 C63 C62 C61 -3.4(8) . . . . ?
C11 C12 C13 C14 0.4(10) . . . . ?
C11 C10 C9 C8 -1.6(11) . . . . ?
C69 C68 C67 C66 179.7(6) . . . . ?
C60 C55 C56 C57 -2.0(7) . . . . ?
C60 C59 C64 C68 -177.8(4) . . . . ?
C60 C59 C64 C63 3.1(6) . . . . ?
C60 C59 C65 C57 0.9(6) . . . . ?
C60 C59 C65 C66 -180.0(4) . . . . ?
C15 C14 C13 C12 -0.3(10) . . . . ?
C27 C28 C29 C30 1.2(10) . . . . ?
C27 C32 C31 C36 -178.1(4) . . . . ?
C27 C32 C31 C30 1.6(6) . . . . ?
C27 C26 C25 C24 0.9(9) . . . . ?
C17 C18 C19 C20 -2.0(7) . . . . ?
C17 C8 C9 C10 1.7(9) . . . . ?
C71 C63 C62 C61 177.4(5) . . . . ?
C28 C27 C32 C33 -179.3(4) . . . . ?
C28 C27 C32 C31 -0.8(7) . . . . ?
C28 C27 C26 C25 177.9(5) . . . . ?
C28 C29 C30 C31 -0.4(10) . . . . ?
C36 C31 C30 C29 178.7(5) . . . . ?
C24 C33 C32 C27 1.8(6) . . . . ?
C24 C33 C32 C31 -176.7(4) . . . . ?
C68 C64 C63 C71 1.3(7) . . . . ?
C68 C64 C63 C62 -178.0(5) . . . . ?
C68 C69 C70 C71 -0.1(11) . . . . ?
C68 C67 C66 C65 2.5(9) . . . . ?
C32 C33 C24 C72 178.3(4) . . . . ?
C32 C33 C24 C25 -1.9(6) . . . . ?
C32 C27 C28 C29 -0.6(8) . . . . ?
C32 C27 C26 C25 -1.0(8) . . . . ?
C32 C31 C30 C29 -0.9(8) . . . . ?
C16 C11 C12 C13 0.4(9) . . . . ?
C16 C11 C10 C9 -0.2(10) . . . . ?
C16 C15 C14 C13 -0.6(9) . . . . ?
C16 C15 C20 C19 3.4(8) . . . . ?
C16 C17 C8 C7 179.8(5) . . . . ?
C16 C17 C8 C9 0.0(7) . . . . ?
C45 C44 C43 C38 179.8(5) . . . . ?
C45 C44 C43 C42 2.2(7) . . . . ?
C45 C46 C47 C42 1.8(7) . . . . ?
C45 C46 C47 C50 -178.5(5) . . . . ?
C45 C46 C53 C52 179.8(6) . . . . ?
C42 C41 C40 C39 2.9(16) . . . . ?
C42 C41 C48 C49 1.3(15) . . . . ?
C42 C47 C50 C51 178.3(5) . . . . ?
C42 C47 C50 C49 -1.1(9) . . . . ?
C63 C64 C68 C69 -2.4(8) . . . . ?
C63 C64 C68 C67 177.5(5) . . . . ?
C63 C71 C70 C69 -1.0(11) . . . . ?
C63 C62 C61 C60 1.2(8) . . . . ?
C7 C8 C9 C10 -178.1(7) . . . . ?
C8 C17 C16 C11 -1.8(7) . . . . ?
C8 C17 C16 C15 179.6(5) . . . . ?
C12 C11 C16 C15 -1.2(7) . . . . ?
C12 C11 C16 C17 -179.9(5) . . . . ?
C12 C11 C10 C9 -178.3(7) . . . . ?
C14 C15 C16 C11 1.4(7) . . . . ?
C14 C15 C16 C17 -180.0(5) . . . . ?
C14 C15 C20 C19 -177.1(5) . . . . ?
C65 C59 C64 C68 1.1(6) . . . . ?
C65 C59 C64 C63 -178.0(4) . . . . ?
C65 C59 C60 C55 -3.4(6) . . . . ?
C65 C59 C60 C61 175.9(4) . . . . ?
C20 C15 C16 C11 -179.1(5) . . . . ?
C20 C15 C16 C17 -0.5(7) . . . . ?
C20 C15 C14 C13 179.9(6) . . . . ?
C41 C42 C47 C46 -179.5(6) . . . . ?
C41 C42 C47 C50 0.8(8) . . . . ?
C41 C40 C39 C38 -1.0(17) . . . . ?
C57 C65 C66 C67 176.1(5) . . . . ?
C46 C47 C50 C51 -1.4(8) . . . . ?
C46 C47 C50 C49 179.2(6) . . . . ?
C70 C69 C68 C64 1.8(9) . . . . ?
C70 C69 C68 C67 -178.2(6) . . . . ?
C70 C71 C63 C64 0.4(9) . . . . ?
C70 C71 C63 C62 179.6(6) . . . . ?
C40 C41 C48 C49 -179.3(11) . . . . ?
C51 C52 C53 C46 -1.2(11) . . . . ?
C47 C42 C41 C40 179.7(8) . . . . ?
C47 C42 C41 C48 -0.9(11) . . . . ?
C47 C46 C53 C52 0.2(9) . . . . ?
C10 C11 C16 C15 -179.4(5) . . . . ?
C10 C11 C16 C17 1.9(8) . . . . ?
C10 C11 C12 C13 178.5(6) . . . . ?
C52 C51 C50 C47 0.5(10) . . . . ?
C52 C51 C50 C49 179.8(8) . . . . ?
C66 C65 C57 C56 -178.0(5) . . . . ?
C26 C27 C28 C29 -179.5(6) . . . . ?
C26 C27 C32 C33 -0.4(7) . . . . ?
C26 C27 C32 C31 178.1(4) . . . . ?
O6 C37 C38 C43 22.0(8) . . . . ?
O6 C37 C38 C39 -153.0(6) . . . . ?
O8 C4 C5 C6 145.2(4) . . . . ?
O8 C4 C5 C18 -28.3(6) . . . . ?
C50 C51 C52 C53 0.8(12) . . . . ?
C50 C49 C48 C41 -1.6(16) . . . . ?
C39 C38 C43 C44 -175.4(7) . . . . ?
C39 C38 C43 C42 2.2(9) . . . . ?
C48 C41 C40 C39 -176.5(10) . . . . ?
C48 C49 C50 C51 -177.8(9) . . . . ?
C48 C49 C50 C47 1.5(13) . . . . ?
C53 C46 C47 C42 -178.6(5) . . . . ?
C53 C46 C47 C50 1.1(8) . . . . ?
O14 C3 O13 Th2 -29(2) . . . . ?
O13 C3 O14 Th3 31(2) . . . . ?

loop_
_smtbx_masks_void_nr
_smtbx_masks_void_average_x
_smtbx_masks_void_average_y
_smtbx_masks_void_average_z
_smtbx_masks_void_volume
_smtbx_masks_void_count_electrons
_smtbx_masks_void_content
1 0.000 0.000 0.500 224.8 67.3 ?
2 0.500 0.500 1.000 12.1 2.7 ?
